data_4305922
loop_
_publ_author_name
'Colleen Munro-Leighton'
'Yuee Feng'
'Jubo Zhang'
'Nikki M. Alsop'
'T. Brent Gunnoe'
'Paul D. Boyle'
'Jeffrey L. Petersen'

_publ_contact_author_address
;Department of Chemistry
North Carolina State University
Raleigh, NC  27695-8204
;
_publ_contact_author_email brent_gunnoe@ncsu.edu
_publ_contact_author_fax '(919) 515-8909'
_publ_contact_author_name 'T. Brent Gunnoe'
_publ_contact_author_phone '(919) 513-3704'
_publ_section_title
;
Preparation and Reactivity of a Monomeric Octahedral Platinum(IV) Amido
Complex
;
_journal_name_full 'Inorganic Chemistry'
_journal_page_first 6124
_journal_page_last 6126
_journal_paper_doi 10.1021/ic800843b
_journal_volume 47
_journal_year 2008
_chemical_formula_sum 'C23 H26 F3 N5 O3 Pt S'
_chemical_formula_weight 704.64
_chemical_name_systematic
; 
 ? 
;
_space_group_IT_number 14
_symmetry_cell_setting monoclinic
_symmetry_space_group_name_Hall '-P 2yn'
_symmetry_space_group_name_H-M 'P 1 21/n 1'
_atom_sites_solution_hydrogens geom
_atom_sites_solution_primary direct
_atom_sites_solution_secondary difmap
_audit_creation_method SHELXL-97
_cell_angle_alpha 90.00
_cell_angle_beta 92.6825(18)
_cell_angle_gamma 90.00
_cell_formula_units_Z 4
_cell_length_a 10.2180(4)
_cell_length_b 14.7175(5)
_cell_length_c 16.5683(6)
_cell_measurement_reflns_used 9183
_cell_measurement_temperature 110
_cell_measurement_theta_max 35.91
_cell_measurement_theta_min 2.68
_cell_volume 2488.87(16)
_computing_cell_refinement SAINT
_computing_data_collection Apex2
_computing_data_reduction SAINT
_computing_molecular_graphics NRCVAX
_computing_publication_material cif2tables.py
_computing_structure_refinement XL
_computing_structure_solution SIR97
_diffrn_ambient_temperature 110
_diffrn_measured_fraction_theta_full 0.990
_diffrn_measured_fraction_theta_max 0.990
_diffrn_measurement_device_type 'Bruker-Nonius X8 Apex2'
_diffrn_measurement_method 'omega and phi scans'
_diffrn_radiation_monochromator graphite
_diffrn_radiation_source 'fine-focus sealed tube'
_diffrn_radiation_type MoK\a
_diffrn_radiation_wavelength 0.71070
_diffrn_reflns_av_R_equivalents 0.0416
_diffrn_reflns_av_sigmaI/netI 0.0347
_diffrn_reflns_limit_h_max 17
_diffrn_reflns_limit_h_min -17
_diffrn_reflns_limit_k_max 23
_diffrn_reflns_limit_k_min -24
_diffrn_reflns_limit_l_max 27
_diffrn_reflns_limit_l_min -28
_diffrn_reflns_number 121350
_diffrn_reflns_theta_full 37.16
_diffrn_reflns_theta_max 37.16
_diffrn_reflns_theta_min 1.85
_exptl_absorpt_coefficient_mu 5.780
_exptl_absorpt_correction_T_max 0.6549
_exptl_absorpt_correction_T_min 0.2760
_exptl_absorpt_correction_type multi-scan
_exptl_absorpt_process_details SADABS
_exptl_crystal_colour colourless
_exptl_crystal_density_diffrn 1.881
_exptl_crystal_density_method 'not measured'
_exptl_crystal_description prism
_exptl_crystal_F_000 1376
_exptl_crystal_size_max 0.30
_exptl_crystal_size_mid 0.17
_exptl_crystal_size_min 0.08
_refine_diff_density_max 1.426
_refine_diff_density_min -1.150
_refine_diff_density_rms 0.146
_refine_ls_extinction_method none
_refine_ls_goodness_of_fit_ref 1.033
_refine_ls_hydrogen_treatment constr
_refine_ls_matrix_type full
_refine_ls_number_parameters 327
_refine_ls_number_reflns 12664
_refine_ls_number_restraints 0
_refine_ls_restrained_S_all 1.033
_refine_ls_R_factor_all 0.0378
_refine_ls_R_factor_gt 0.0239
_refine_ls_shift/su_max 0.002
_refine_ls_shift/su_mean 0.000
_refine_ls_structure_factor_coef Fsqd
_refine_ls_weighting_details 'calc w=1/[\s^2^(Fo^2^)+(0.0163P)^2^+0.8517P] where P=(Fo^2^+2Fc^2^)/3'
_refine_ls_weighting_scheme calc
_refine_ls_wR_factor_gt 0.0418
_refine_ls_wR_factor_ref 0.0449
_reflns_number_gt 10147
_reflns_number_total 12664
_reflns_threshold_expression >2sigma(I)
_cod_data_source_file ic800843b-file003_3.cif
_cod_data_source_block '[(NCN)PtMe2(NH2Ph)]OTf_(2)'
_cod_original_cell_volume 2488.87(18)
_cod_original_sg_symbol_H-M 'P 21/n'
_cod_database_code 4305922

loop_
_symmetry_equiv_pos_as_xyz
'x, y, z'
'-x+1/2, y+1/2, -z+1/2'
'-x, -y, -z'
'x-1/2, -y-1/2, z-1/2'

loop_
_atom_site_label
_atom_site_type_symbol
_atom_site_fract_x
_atom_site_fract_y
_atom_site_fract_z
_atom_site_U_iso_or_equiv
_atom_site_adp_type
_atom_site_occupancy
_atom_site_symmetry_multiplicity
_atom_site_calc_flag
_atom_site_refinement_flags
_atom_site_disorder_assembly
_atom_site_disorder_group
Pt1 Pt 0.170471(5) 0.230164(4) 0.495285(3) 0.01193(2) Uani 1 1 d . . .
N1 N 0.22973(12) 0.35427(9) 0.55436(8) 0.0136(2) Uani 1 1 d . . .
N2 N 0.35707(12) 0.37954(9) 0.56073(8) 0.0136(2) Uani 1 1 d . . .
N3 N 0.07526(13) 0.18075(9) 0.60007(8) 0.0157(3) Uani 1 1 d . . .
N4 N 0.10947(13) 0.09961(9) 0.63334(9) 0.0192(3) Uani 1 1 d . . .
N5 N -0.00150(12) 0.30775(9) 0.44675(8) 0.0141(2) Uani 1 1 d . . .
H5A H -0.0426 0.3307 0.4906 0.017 Uiso 1 1 calc R . .
H5B H 0.0307 0.3568 0.4195 0.017 Uiso 1 1 calc R . .
C1 C 0.33688(15) 0.17610(11) 0.54620(10) 0.0161(3) Uani 1 1 d . . .
C2 C 0.45274(15) 0.22762(11) 0.55161(10) 0.0157(3) Uani 1 1 d . . .
C3 C 0.56618(16) 0.19184(13) 0.58973(10) 0.0210(3) Uani 1 1 d . . .
H3 H 0.6443 0.2269 0.5918 0.025 Uiso 1 1 calc R . .
C4 C 0.56708(17) 0.10676(13) 0.62431(12) 0.0271(4) Uani 1 1 d . . .
H4 H 0.6462 0.0813 0.6466 0.033 Uiso 1 1 calc R . .
C5 C 0.45036(17) 0.05899(13) 0.62600(12) 0.0266(4) Uani 1 1 d . . .
H5 H 0.4484 0.0021 0.6531 0.032 Uiso 1 1 calc R . .
C6 C 0.33575(16) 0.09337(11) 0.58845(10) 0.0194(3) Uani 1 1 d . . .
C7 C 0.45819(15) 0.32540(11) 0.52396(10) 0.0165(3) Uani 1 1 d . . .
H7A H 0.5455 0.3511 0.5390 0.020 Uiso 1 1 calc R . .
H7B H 0.4456 0.3280 0.4644 0.020 Uiso 1 1 calc R . .
C8 C 0.37039(16) 0.45935(11) 0.59968(10) 0.0180(3) Uani 1 1 d . . .
H8 H 0.4502 0.4910 0.6110 0.022 Uiso 1 1 calc R . .
C9 C 0.24782(16) 0.48698(12) 0.62015(10) 0.0191(3) Uani 1 1 d . . .
H9 H 0.2255 0.5406 0.6483 0.023 Uiso 1 1 calc R . .
C10 C 0.16322(15) 0.41906(11) 0.59055(9) 0.0153(3) Uani 1 1 d . . .
H10 H 0.0710 0.4191 0.5956 0.018 Uiso 1 1 calc R . .
C11 C 0.21053(17) 0.04198(12) 0.59996(12) 0.0232(4) Uani 1 1 d . . .
H11A H 0.1776 0.0173 0.5473 0.028 Uiso 1 1 calc R . .
H11B H 0.2288 -0.0099 0.6368 0.028 Uiso 1 1 calc R . .
C12 C 0.03557(17) 0.08097(13) 0.69627(11) 0.0247(4) Uani 1 1 d . . .
H12 H 0.0414 0.0280 0.7290 0.030 Uiso 1 1 calc R . .
C13 C -0.04933(18) 0.15153(13) 0.70481(11) 0.0245(4) Uani 1 1 d . . .
H13 H -0.1136 0.1577 0.7441 0.029 Uiso 1 1 calc R . .
C14 C -0.02168(16) 0.21242(12) 0.64383(10) 0.0184(3) Uani 1 1 d . . .
H14 H -0.0655 0.2687 0.6345 0.022 Uiso 1 1 calc R . .
C15 C 0.11322(17) 0.11512(11) 0.43295(10) 0.0203(3) Uani 1 1 d . . .
H15A H 0.1891 0.0753 0.4272 0.030 Uiso 1 1 calc R . .
H15B H 0.0768 0.1321 0.3793 0.030 Uiso 1 1 calc R . .
H15C H 0.0464 0.0831 0.4626 0.030 Uiso 1 1 calc R . .
C16 C 0.25702(16) 0.26362(12) 0.38982(10) 0.0170(3) Uani 1 1 d . . .
H16A H 0.2763 0.3288 0.3895 0.025 Uiso 1 1 calc R . .
H16B H 0.1974 0.2487 0.3437 0.025 Uiso 1 1 calc R . .
H16C H 0.3386 0.2292 0.3859 0.025 Uiso 1 1 calc R . .
C17 C -0.10222(15) 0.26758(10) 0.39423(9) 0.0137(3) Uani 1 1 d . . .
C18 C -0.20778(16) 0.22499(11) 0.42799(10) 0.0186(3) Uani 1 1 d . . .
H18 H -0.2121 0.2215 0.4851 0.022 Uiso 1 1 calc R . .
C19 C -0.30666(16) 0.18759(12) 0.37874(11) 0.0227(3) Uani 1 1 d . . .
H19 H -0.3795 0.1594 0.4020 0.027 Uiso 1 1 calc R . .
C20 C -0.29972(17) 0.19121(13) 0.29569(11) 0.0251(4) Uani 1 1 d . . .
H20 H -0.3673 0.1652 0.2618 0.030 Uiso 1 1 calc R . .
C21 C -0.1939(2) 0.23295(13) 0.26206(11) 0.0263(4) Uani 1 1 d . . .
H21 H -0.1885 0.2348 0.2050 0.032 Uiso 1 1 calc R . .
C22 C -0.09544(17) 0.27220(12) 0.31114(10) 0.0203(3) Uani 1 1 d . . .
H22 H -0.0239 0.3020 0.2878 0.024 Uiso 1 1 calc R . .
S1 S 0.79332(4) 0.46731(3) 0.61648(2) 0.01451(7) Uani 1 1 d . . .
O1 O 0.90005(11) 0.52965(8) 0.63382(7) 0.0206(2) Uani 1 1 d . . .
O2 O 0.82787(11) 0.38819(8) 0.57042(7) 0.0202(2) Uani 1 1 d . . .
O3 O 0.66977(11) 0.50782(8) 0.59246(8) 0.0213(2) Uani 1 1 d . . .
C23 C 0.76335(16) 0.41898(11) 0.71504(10) 0.0183(3) Uani 1 1 d . . .
F1 F 0.87168(11) 0.38235(8) 0.74889(6) 0.0301(2) Uani 1 1 d . . .
F2 F 0.72137(11) 0.48187(8) 0.76519(6) 0.0296(2) Uani 1 1 d . . .
F3 F 0.67219(11) 0.35464(8) 0.70901(6) 0.0331(3) Uani 1 1 d . . .

loop_
_atom_site_aniso_label
_atom_site_aniso_U_11
_atom_site_aniso_U_22
_atom_site_aniso_U_33
_atom_site_aniso_U_23
_atom_site_aniso_U_13
_atom_site_aniso_U_12
Pt1 0.01193(3) 0.01140(3) 0.01243(3) -0.00102(2) 0.00034(2) -0.00044(2)
N1 0.0115(5) 0.0151(6) 0.0142(6) -0.0008(5) 0.0008(5) -0.0012(5)
N2 0.0113(5) 0.0147(6) 0.0148(6) -0.0008(5) 0.0009(5) -0.0011(5)
N3 0.0160(6) 0.0139(6) 0.0171(6) 0.0027(5) 0.0003(5) -0.0012(5)
N4 0.0193(6) 0.0154(6) 0.0228(7) 0.0058(5) 0.0006(5) -0.0013(5)
N5 0.0150(6) 0.0136(6) 0.0137(6) 0.0002(5) 0.0006(5) -0.0020(5)
C1 0.0162(7) 0.0157(7) 0.0165(7) -0.0021(6) 0.0012(6) 0.0015(6)
C2 0.0134(6) 0.0187(7) 0.0152(7) -0.0022(6) 0.0022(5) 0.0024(6)
C3 0.0145(7) 0.0242(9) 0.0242(8) -0.0014(7) 0.0002(6) 0.0025(7)
C4 0.0192(8) 0.0279(10) 0.0336(10) 0.0032(8) -0.0051(7) 0.0074(7)
C5 0.0242(9) 0.0199(9) 0.0353(10) 0.0061(8) -0.0030(8) 0.0052(7)
C6 0.0189(7) 0.0159(8) 0.0235(8) 0.0016(6) 0.0008(6) 0.0021(6)
C7 0.0126(7) 0.0178(8) 0.0193(8) -0.0016(6) 0.0044(6) 0.0008(5)
C8 0.0170(7) 0.0157(7) 0.0212(8) -0.0032(6) 0.0001(6) -0.0022(6)
C9 0.0203(8) 0.0170(8) 0.0199(8) -0.0046(6) -0.0007(6) 0.0000(6)
C10 0.0138(7) 0.0171(7) 0.0149(7) -0.0010(6) 0.0005(5) 0.0006(6)
C11 0.0226(8) 0.0151(8) 0.0318(10) 0.0054(7) -0.0014(7) 0.0017(6)
C12 0.0251(9) 0.0244(9) 0.0245(9) 0.0094(7) 0.0021(7) -0.0053(7)
C13 0.0260(9) 0.0258(9) 0.0221(9) 0.0039(7) 0.0069(7) -0.0044(7)
C14 0.0179(7) 0.0192(8) 0.0184(8) 0.0004(6) 0.0027(6) -0.0019(6)
C15 0.0226(8) 0.0155(7) 0.0224(8) -0.0059(6) -0.0022(6) -0.0013(6)
C16 0.0184(7) 0.0198(8) 0.0130(7) -0.0017(6) 0.0030(6) 0.0011(6)
C17 0.0140(6) 0.0130(7) 0.0137(7) 0.0002(6) -0.0019(5) 0.0013(5)
C18 0.0181(7) 0.0212(8) 0.0166(7) -0.0016(6) 0.0020(6) -0.0017(6)
C19 0.0174(7) 0.0206(8) 0.0300(9) -0.0039(7) -0.0008(7) -0.0037(7)
C20 0.0228(8) 0.0238(9) 0.0276(9) -0.0064(8) -0.0098(7) 0.0021(7)
C21 0.0325(10) 0.0302(10) 0.0156(8) -0.0010(7) -0.0062(7) 0.0046(8)
C22 0.0216(8) 0.0244(9) 0.0147(7) 0.0020(6) -0.0001(6) 0.0000(7)
S1 0.01260(16) 0.01439(17) 0.01664(18) 0.00259(14) 0.00184(13) -0.00044(13)
O1 0.0132(5) 0.0190(6) 0.0297(7) 0.0045(5) 0.0015(5) -0.0036(4)
O2 0.0236(6) 0.0214(6) 0.0158(5) -0.0016(5) 0.0035(5) 0.0031(5)
O3 0.0138(5) 0.0204(6) 0.0294(7) 0.0051(5) -0.0014(5) 0.0011(4)
C23 0.0208(8) 0.0179(8) 0.0165(7) -0.0017(6) 0.0028(6) -0.0027(6)
F1 0.0326(6) 0.0362(6) 0.0213(5) 0.0082(5) -0.0015(4) 0.0092(5)
F2 0.0339(6) 0.0330(6) 0.0227(5) -0.0103(5) 0.0099(5) 0.0010(5)
F3 0.0445(7) 0.0316(6) 0.0236(6) 0.0039(5) 0.0045(5) -0.0224(5)

loop_
_atom_type_symbol
_atom_type_description
_atom_type_scat_dispersion_real
_atom_type_scat_dispersion_imag
_atom_type_scat_source
C C 0.0033 0.0016 'International Tables Vol C Tables 4.2.6.8 and 6.1.1.4'
H H 0.0000 0.0000 'International Tables Vol C Tables 4.2.6.8 and 6.1.1.4'
F F 0.0171 0.0103 'International Tables Vol C Tables 4.2.6.8 and 6.1.1.4'
N N 0.0061 0.0033 'International Tables Vol C Tables 4.2.6.8 and 6.1.1.4'
O O 0.0106 0.0060 'International Tables Vol C Tables 4.2.6.8 and 6.1.1.4'
Pt Pt -1.7033 8.3905 'International Tables Vol C Tables 4.2.6.8 and 6.1.1.4'
S S 0.1246 0.1234 'International Tables Vol C Tables 4.2.6.8 and 6.1.1.4'

loop_
_geom_angle_atom_site_label_1
_geom_angle_atom_site_label_2
_geom_angle_atom_site_label_3
_geom_angle
_geom_angle_site_symmetry_1
_geom_angle_site_symmetry_3
_geom_angle_publ_flag
C1 Pt1 C15 95.70(7) . . ?
C1 Pt1 C16 93.56(6) . . ?
C15 Pt1 C16 83.90(7) . . ?
C1 Pt1 N1 86.04(6) . . ?
C15 Pt1 N1 176.91(6) . . ?
C16 Pt1 N1 93.46(6) . . ?
C1 Pt1 N3 86.20(6) . . ?
C15 Pt1 N3 89.90(6) . . ?
C16 Pt1 N3 173.74(6) . . ?
N1 Pt1 N3 92.76(5) . . ?
C1 Pt1 N5 171.93(6) . . ?
C15 Pt1 N5 92.29(6) . . ?
C16 Pt1 N5 86.18(6) . . ?
N1 Pt1 N5 85.92(5) . . ?
N3 Pt1 N5 94.94(5) . . ?
C10 N1 N2 106.12(12) . . ?
C10 N1 Pt1 132.58(10) . . ?
N2 N1 Pt1 121.30(10) . . ?
C8 N2 N1 110.68(13) . . ?
C8 N2 C7 128.28(13) . . ?
N1 N2 C7 120.94(13) . . ?
C14 N3 N4 105.67(13) . . ?
C14 N3 Pt1 133.80(11) . . ?
N4 N3 Pt1 120.50(10) . . ?
C12 N4 N3 110.61(14) . . ?
C12 N4 C11 127.33(15) . . ?
N3 N4 C11 122.01(13) . . ?
C17 N5 Pt1 122.62(10) . . ?
C17 N5 H5A 106.7 . . ?
Pt1 N5 H5A 106.7 . . ?
C17 N5 H5B 106.7 . . ?
Pt1 N5 H5B 106.7 . . ?
H5A N5 H5B 106.6 . . ?
C2 C1 C6 117.55(15) . . ?
C2 C1 Pt1 120.20(12) . . ?
C6 C1 Pt1 121.45(12) . . ?
C3 C2 C1 120.28(15) . . ?
C3 C2 C7 117.02(14) . . ?
C1 C2 C7 122.49(14) . . ?
C4 C3 C2 121.35(16) . . ?
C4 C3 H3 119.3 . . ?
C2 C3 H3 119.3 . . ?
C3 C4 C5 118.74(16) . . ?
C3 C4 H4 120.6 . . ?
C5 C4 H4 120.6 . . ?
C4 C5 C6 120.81(17) . . ?
C4 C5 H5 119.6 . . ?
C6 C5 H5 119.6 . . ?
C5 C6 C1 120.68(16) . . ?
C5 C6 C11 117.50(15) . . ?
C1 C6 C11 121.68(15) . . ?
N2 C7 C2 110.87(12) . . ?
N2 C7 H7A 109.5 . . ?
C2 C7 H7A 109.5 . . ?
N2 C7 H7B 109.5 . . ?
C2 C7 H7B 109.5 . . ?
H7A C7 H7B 108.1 . . ?
N2 C8 C9 107.71(14) . . ?
N2 C8 H8 126.1 . . ?
C9 C8 H8 126.1 . . ?
C8 C9 C10 104.95(14) . . ?
C8 C9 H9 127.5 . . ?
C10 C9 H9 127.5 . . ?
N1 C10 C9 110.54(14) . . ?
N1 C10 H10 124.7 . . ?
C9 C10 H10 124.7 . . ?
N4 C11 C6 112.04(14) . . ?
N4 C11 H11A 109.2 . . ?
C6 C11 H11A 109.2 . . ?
N4 C11 H11B 109.2 . . ?
C6 C11 H11B 109.2 . . ?
H11A C11 H11B 107.9 . . ?
N4 C12 C13 107.95(16) . . ?
N4 C12 H12 126.0 . . ?
C13 C12 H12 126.0 . . ?
C12 C13 C14 105.28(15) . . ?
C12 C13 H13 127.4 . . ?
C14 C13 H13 127.4 . . ?
N3 C14 C13 110.50(15) . . ?
N3 C14 H14 124.8 . . ?
C13 C14 H14 124.8 . . ?
Pt1 C15 H15A 109.5 . . ?
Pt1 C15 H15B 109.5 . . ?
H15A C15 H15B 109.5 . . ?
Pt1 C15 H15C 109.5 . . ?
H15A C15 H15C 109.5 . . ?
H15B C15 H15C 109.5 . . ?
Pt1 C16 H16A 109.5 . . ?
Pt1 C16 H16B 109.5 . . ?
H16A C16 H16B 109.5 . . ?
Pt1 C16 H16C 109.5 . . ?
H16A C16 H16C 109.5 . . ?
H16B C16 H16C 109.5 . . ?
C22 C17 C18 119.97(15) . . ?
C22 C17 N5 120.83(14) . . ?
C18 C17 N5 119.20(14) . . ?
C19 C18 C17 120.13(16) . . ?
C19 C18 H18 119.9 . . ?
C17 C18 H18 119.9 . . ?
C18 C19 C20 120.13(16) . . ?
C18 C19 H19 119.9 . . ?
C20 C19 H19 119.9 . . ?
C19 C20 C21 119.71(16) . . ?
C19 C20 H20 120.1 . . ?
C21 C20 H20 120.1 . . ?
C20 C21 C22 120.47(17) . . ?
C20 C21 H21 119.8 . . ?
C22 C21 H21 119.8 . . ?
C17 C22 C21 119.56(16) . . ?
C17 C22 H22 120.2 . . ?
C21 C22 H22 120.2 . . ?
O3 S1 O1 115.95(7) . . ?
O3 S1 O2 114.94(7) . . ?
O1 S1 O2 114.60(7) . . ?
O3 S1 C23 103.19(8) . . ?
O1 S1 C23 103.12(7) . . ?
O2 S1 C23 102.38(7) . . ?
F2 C23 F3 107.33(13) . . ?
F2 C23 F1 107.77(13) . . ?
F3 C23 F1 108.01(14) . . ?
F2 C23 S1 111.20(12) . . ?
F3 C23 S1 110.96(11) . . ?
F1 C23 S1 111.39(11) . . ?

loop_
_geom_bond_atom_site_label_1
_geom_bond_atom_site_label_2
_geom_bond_distance
_geom_bond_site_symmetry_2
_geom_bond_publ_flag
Pt1 C1 2.0253(16) . ?
Pt1 C15 2.0541(16) . ?
Pt1 C16 2.0549(16) . ?
Pt1 N1 2.1460(13) . ?
Pt1 N3 2.1559(13) . ?
Pt1 N5 2.2149(13) . ?
N1 C10 1.330(2) . ?
N1 N2 1.3527(17) . ?
N2 C8 1.344(2) . ?
N2 C7 1.4603(19) . ?
N3 C14 1.338(2) . ?
N3 N4 1.3543(19) . ?
N4 C12 1.344(2) . ?
N4 C11 1.465(2) . ?
N5 C17 1.4430(19) . ?
N5 H5A 0.9200 . ?
N5 H5B 0.9200 . ?
C1 C2 1.405(2) . ?
C1 C6 1.405(2) . ?
C2 C3 1.397(2) . ?
C2 C7 1.512(2) . ?
C3 C4 1.377(3) . ?
C3 H3 0.9500 . ?
C4 C5 1.386(3) . ?
C4 H4 0.9500 . ?
C5 C6 1.395(2) . ?
C5 H5 0.9500 . ?
C6 C11 1.506(2) . ?
C7 H7A 0.9900 . ?
C7 H7B 0.9900 . ?
C8 C9 1.374(2) . ?
C8 H8 0.9500 . ?
C9 C10 1.395(2) . ?
C9 H9 0.9500 . ?
C10 H10 0.9500 . ?
C11 H11A 0.9900 . ?
C11 H11B 0.9900 . ?
C12 C13 1.365(3) . ?
C12 H12 0.9500 . ?
C13 C14 1.389(2) . ?
C13 H13 0.9500 . ?
C14 H14 0.9500 . ?
C15 H15A 0.9800 . ?
C15 H15B 0.9800 . ?
C15 H15C 0.9800 . ?
C16 H16A 0.9800 . ?
C16 H16B 0.9800 . ?
C16 H16C 0.9800 . ?
C17 C22 1.383(2) . ?
C17 C18 1.388(2) . ?
C18 C19 1.383(2) . ?
C18 H18 0.9500 . ?
C19 C20 1.382(3) . ?
C19 H19 0.9500 . ?
C20 C21 1.383(3) . ?
C20 H20 0.9500 . ?
C21 C22 1.390(3) . ?
C21 H21 0.9500 . ?
C22 H22 0.9500 . ?
S1 O3 1.4354(12) . ?
S1 O1 1.4437(12) . ?
S1 O2 1.4451(12) . ?
S1 C23 1.8203(17) . ?
C23 F2 1.3282(19) . ?
C23 F3 1.3288(19) . ?
C23 F1 1.3313(19) . ?

loop_
_geom_torsion_atom_site_label_1
_geom_torsion_atom_site_label_2
_geom_torsion_atom_site_label_3
_geom_torsion_atom_site_label_4
_geom_torsion
_geom_torsion_site_symmetry_1
_geom_torsion_site_symmetry_2
_geom_torsion_site_symmetry_3
_geom_torsion_site_symmetry_4
_geom_torsion_publ_flag
C1 Pt1 N1 C10 -141.81(15) . . . . ?
C15 Pt1 N1 C10 93.7(10) . . . . ?
C16 Pt1 N1 C10 124.86(15) . . . . ?
N3 Pt1 N1 C10 -55.82(14) . . . . ?
N5 Pt1 N1 C10 38.94(14) . . . . ?
C1 Pt1 N1 N2 37.71(11) . . . . ?
C15 Pt1 N1 N2 -86.8(11) . . . . ?
C16 Pt1 N1 N2 -55.62(12) . . . . ?
N3 Pt1 N1 N2 123.70(11) . . . . ?
N5 Pt1 N1 N2 -141.54(11) . . . . ?
C10 N1 N2 C8 -0.53(17) . . . . ?
Pt1 N1 N2 C8 179.83(10) . . . . ?
C10 N1 N2 C7 -177.23(13) . . . . ?
Pt1 N1 N2 C7 3.13(18) . . . . ?
C1 Pt1 N3 C14 144.35(16) . . . . ?
C15 Pt1 N3 C14 -119.92(16) . . . . ?
C16 Pt1 N3 C14 -127.7(5) . . . . ?
N1 Pt1 N3 C14 58.51(16) . . . . ?
N5 Pt1 N3 C14 -27.63(16) . . . . ?
C1 Pt1 N3 N4 -37.94(12) . . . . ?
C15 Pt1 N3 N4 57.78(12) . . . . ?
C16 Pt1 N3 N4 50.0(6) . . . . ?
N1 Pt1 N3 N4 -123.78(11) . . . . ?
N5 Pt1 N3 N4 150.07(11) . . . . ?
C14 N3 N4 C12 0.09(18) . . . . ?
Pt1 N3 N4 C12 -178.19(11) . . . . ?
C14 N3 N4 C11 177.81(15) . . . . ?
Pt1 N3 N4 C11 -0.5(2) . . . . ?
C1 Pt1 N5 C17 174.6(4) . . . . ?
C15 Pt1 N5 C17 2.48(12) . . . . ?
C16 Pt1 N5 C17 86.21(12) . . . . ?
N1 Pt1 N5 C17 179.96(12) . . . . ?
N3 Pt1 N5 C17 -87.61(12) . . . . ?
C15 Pt1 C1 C2 138.70(13) . . . . ?
C16 Pt1 C1 C2 54.48(13) . . . . ?
N1 Pt1 C1 C2 -38.75(13) . . . . ?
N3 Pt1 C1 C2 -131.79(13) . . . . ?
N5 Pt1 C1 C2 -33.4(5) . . . . ?
C15 Pt1 C1 C6 -51.83(14) . . . . ?
C16 Pt1 C1 C6 -136.04(14) . . . . ?
N1 Pt1 C1 C6 130.73(14) . . . . ?
N3 Pt1 C1 C6 37.69(13) . . . . ?
N5 Pt1 C1 C6 136.1(4) . . . . ?
C6 C1 C2 C3 7.4(2) . . . . ?
Pt1 C1 C2 C3 177.31(12) . . . . ?
C6 C1 C2 C7 -167.02(15) . . . . ?
Pt1 C1 C2 C7 2.9(2) . . . . ?
C1 C2 C3 C4 -1.4(3) . . . . ?
C7 C2 C3 C4 173.32(16) . . . . ?
C2 C3 C4 C5 -4.6(3) . . . . ?
C3 C4 C5 C6 4.5(3) . . . . ?
C4 C5 C6 C1 1.7(3) . . . . ?
C4 C5 C6 C11 -174.11(18) . . . . ?
C2 C1 C6 C5 -7.6(2) . . . . ?
Pt1 C1 C6 C5 -177.32(13) . . . . ?
C2 C1 C6 C11 168.07(16) . . . . ?
Pt1 C1 C6 C11 -1.7(2) . . . . ?
C8 N2 C7 C2 129.85(16) . . . . ?
N1 N2 C7 C2 -54.09(18) . . . . ?
C3 C2 C7 N2 -122.20(15) . . . . ?
C1 C2 C7 N2 52.4(2) . . . . ?
N1 N2 C8 C9 0.52(18) . . . . ?
C7 N2 C8 C9 176.91(15) . . . . ?
N2 C8 C9 C10 -0.29(19) . . . . ?
N2 N1 C10 C9 0.34(17) . . . . ?
Pt1 N1 C10 C9 179.92(11) . . . . ?
C8 C9 C10 N1 -0.04(19) . . . . ?
C12 N4 C11 C6 -131.12(18) . . . . ?
N3 N4 C11 C6 51.6(2) . . . . ?
C5 C6 C11 N4 124.04(17) . . . . ?
C1 C6 C11 N4 -51.7(2) . . . . ?
N3 N4 C12 C13 -0.1(2) . . . . ?
C11 N4 C12 C13 -177.64(16) . . . . ?
N4 C12 C13 C14 0.0(2) . . . . ?
N4 N3 C14 C13 -0.08(19) . . . . ?
Pt1 N3 C14 C13 177.87(12) . . . . ?
C12 C13 C14 N3 0.0(2) . . . . ?
Pt1 N5 C17 C22 -92.74(16) . . . . ?
Pt1 N5 C17 C18 88.14(16) . . . . ?
C22 C17 C18 C19 -0.4(2) . . . . ?
N5 C17 C18 C19 178.75(15) . . . . ?
C17 C18 C19 C20 1.0(3) . . . . ?
C18 C19 C20 C21 -0.4(3) . . . . ?
C19 C20 C21 C22 -0.8(3) . . . . ?
C18 C17 C22 C21 -0.9(3) . . . . ?
N5 C17 C22 C21 -179.96(15) . . . . ?
C20 C21 C22 C17 1.4(3) . . . . ?
O3 S1 C23 F2 -56.26(13) . . . . ?
O1 S1 C23 F2 64.81(13) . . . . ?
O2 S1 C23 F2 -175.92(11) . . . . ?
O3 S1 C23 F3 63.13(13) . . . . ?
O1 S1 C23 F3 -175.79(12) . . . . ?
O2 S1 C23 F3 -56.53(13) . . . . ?
O3 S1 C23 F1 -176.49(11) . . . . ?
O1 S1 C23 F1 -55.42(13) . . . . ?
O2 S1 C23 F1 63.85(13) . . . . ?
